data_1558424
loop_
_publ_author_name
'Gini, Andrea'
'Paraja, Miguel'
'Galm\'es, Bartomeu'
'Besnard, Celine'
'Poblador-Bahamonde, Amalia I.'
'Sakai, Naomi'
'Frontera, Antonio'
'Matile, Stefan'

_publ_section_title
;
 Pnictogen-bonding catalysis: brevetoxin-type polyether cyclizations
;
_journal_name_full 'Chemical Science'
_journal_paper_doi 10.1039/D0SC02551H
_journal_year 2020
_chemical_formula_moiety '2(C24 H6 Cl4 F9 O2 Sb), C H2 Cl2'
_chemical_formula_sum 'C49 H14 Cl10 F18 O4 Sb2'
_chemical_formula_weight 1606.60
_space_group_crystal_system triclinic
_space_group_IT_number 2
_space_group_name_Hall '-P 1'
_space_group_name_H-M_alt 'P -1'
_atom_sites_solution_hydrogens geom
_atom_sites_solution_primary dual
_audit_creation_date 2020-01-08
_audit_creation_method
;
Olex2 1.2
(compiled 2018.05.29 svn.r3508 for OlexSys, GUI svn.r5506)
;
_audit_update_record
;
2020-04-26 deposited with the CCDC.	2020-06-17 downloaded from the CCDC.
;
_cell_angle_alpha 103.0960(10)
_cell_angle_beta 97.1000(10)
_cell_angle_gamma 102.8310(10)
_cell_formula_units_Z 2
_cell_length_a 11.4280(2)
_cell_length_b 14.4693(2)
_cell_length_c 17.6698(2)
_cell_measurement_reflns_used 39195
_cell_measurement_temperature 149.99(10)
_cell_measurement_theta_max 33.1840
_cell_measurement_theta_min 2.3490
_cell_volume 2727.81(7)
_computing_cell_refinement 'CrysAlisPro 1.171.41.51a (Rigaku OD, 2019)'
_computing_data_collection 'CrysAlisPro 1.171.41.51a (Rigaku OD, 2019)'
_computing_data_reduction 'CrysAlisPro 1.171.41.51a (Rigaku OD, 2019)'
_computing_molecular_graphics 'Olex2 (Dolomanov et al., 2009)'
_computing_publication_material 'Olex2 (Dolomanov et al., 2009)'
_computing_structure_refinement 'ShelXL (Sheldrick, 2015)'
_computing_structure_solution 'ShelXT (Sheldrick, 2015)'
_diffrn_ambient_environment N~2~
_diffrn_ambient_temperature 149.99(10)
_diffrn_detector 'Hybrid Pixel Array Detector'
_diffrn_detector_area_resol_mean 10.0000
_diffrn_detector_type HyPix-Arc
_diffrn_measured_fraction_theta_full 0.999
_diffrn_measured_fraction_theta_max 0.910
_diffrn_measurement_details
;
List of Runs (angles in degrees, time in seconds):

  # Type    Start    End  Width  t~exp~   \w     \q     \k     \f   Frames
#--------------------------------------------------------------------------
  1  \w    -10.00  23.00   0.50   30.00    --    0.03 -99.00-180.00   66
  2  \w    -42.00   4.00   0.50   30.00    --    0.03 -77.00  30.00   92
  3  \w     -1.00  34.00   0.50   30.00    --    0.03  57.00-150.00   70
  4  \w    -42.00   7.00   0.50   30.00    --    0.03 -77.00  90.00   98
  5  \w    -21.00   9.00   0.50   30.00    --    0.03 -99.00 -60.00   60
  6  \w    -23.00  23.00   0.50   30.00    --    0.03 -99.00-120.00   92
  7  \w    -22.00  22.00   0.50   30.00    --    0.03 -99.00   0.00   88
  8  \w    -20.00  12.00   0.50   30.00    --    0.03 -99.00 150.00   64
  9  \w     -2.00  37.00   0.50   30.00    --    0.03  37.00 120.00   78
 10  \w     -5.00  40.00   0.50   30.00    --    0.03  77.00   0.00   90
 11  \w    -47.00 -16.00   0.50   30.00    --    0.03 -57.00 -30.00   62
 12  \w    -42.00 -17.00   0.50   30.00    --    0.03 -57.00-180.00   50
 13  \w    -36.00  -9.00   0.50   30.00    --    0.03 -77.00 -90.00   54
 14  \w     12.00  44.00   0.50   30.00    --    0.03  77.00  90.00   64
 15  \w      6.00  52.00   0.50   30.00    --    0.03  37.00 -30.00   92
;
_diffrn_measurement_device 'four-circle diffractometer'
_diffrn_measurement_device_type 'XtaLAB Synergy, Dualflex, HyPix-Arc'
_diffrn_measurement_method '\w scans'
_diffrn_orient_matrix_type 'CrysAlisPro convention (1999,Acta A55,543-557)'
_diffrn_orient_matrix_UB_11 0.0435733000
_diffrn_orient_matrix_UB_12 0.0404922000
_diffrn_orient_matrix_UB_13 -0.0049319000
_diffrn_orient_matrix_UB_21 -0.0183086000
_diffrn_orient_matrix_UB_22 -0.0178333000
_diffrn_orient_matrix_UB_23 -0.0416162000
_diffrn_orient_matrix_UB_31 -0.0442595000
_diffrn_orient_matrix_UB_32 0.0275177000
_diffrn_orient_matrix_UB_33 0.0011280000
_diffrn_radiation_monochromator mirror
_diffrn_radiation_probe x-ray
_diffrn_radiation_type MoK\a
_diffrn_radiation_wavelength 0.71073
_diffrn_reflns_av_R_equivalents 0.0318
_diffrn_reflns_av_unetI/netI 0.0270
_diffrn_reflns_Laue_measured_fraction_full 0.999
_diffrn_reflns_Laue_measured_fraction_max 0.910
_diffrn_reflns_limit_h_max 17
_diffrn_reflns_limit_h_min -16
_diffrn_reflns_limit_k_max 21
_diffrn_reflns_limit_k_min -21
_diffrn_reflns_limit_l_max 26
_diffrn_reflns_limit_l_min -27
_diffrn_reflns_number 73727
_diffrn_reflns_point_group_measured_fraction_full 0.999
_diffrn_reflns_point_group_measured_fraction_max 0.910
_diffrn_reflns_theta_full 25.242
_diffrn_reflns_theta_max 33.274
_diffrn_reflns_theta_min 2.362
_diffrn_source 'micro-focus sealed X-ray tube'
_diffrn_source_type 'PhotonJet (Mo) X-ray Source'
_exptl_absorpt_coefficient_mu 1.587
_exptl_absorpt_correction_T_max 1.000
_exptl_absorpt_correction_T_min 0.480
_exptl_absorpt_correction_type gaussian
_exptl_absorpt_process_details
;
CrysAlisPro 1.171.41.51a (Rigaku Oxford Diffraction, 2019)
Numerical absorption correction based on gaussian integration over
			a multifaceted crystal model
Empirical absorption correction using spherical harmonics,
 implemented in SCALE3 ABSPACK scaling algorithm.
;
_exptl_crystal_colour colourless
_exptl_crystal_colour_primary colourless
_exptl_crystal_density_diffrn 1.956
_exptl_crystal_description prism
_exptl_crystal_F_000 1548
_exptl_crystal_size_max 0.253
_exptl_crystal_size_mid 0.174
_exptl_crystal_size_min 0.061
_refine_diff_density_max 1.330
_refine_diff_density_min -1.189
_refine_diff_density_rms 0.102
_refine_ls_extinction_method none
_refine_ls_goodness_of_fit_ref 1.060
_refine_ls_hydrogen_treatment constr
_refine_ls_matrix_type full
_refine_ls_number_parameters 758
_refine_ls_number_reflns 19144
_refine_ls_number_restraints 6
_refine_ls_restrained_S_all 1.063
_refine_ls_R_factor_all 0.0389
_refine_ls_R_factor_gt 0.0305
_refine_ls_shift/su_max 0.003
_refine_ls_shift/su_mean 0.000
_refine_ls_structure_factor_coef Fsqd
_refine_ls_weighting_details 'w=1/[\s^2^(Fo^2^)+(0.0505P)^2^+0.7552P] where P=(Fo^2^+2Fc^2^)/3'
_refine_ls_weighting_scheme calc
_refine_ls_wR_factor_gt 0.0821
_refine_ls_wR_factor_ref 0.0856
_reflns_Friedel_coverage 0.000
_reflns_number_gt 16098
_reflns_number_total 19144
_reflns_threshold_expression 'I > 2\s(I)'
_cod_data_source_file d0sc02551h2.cif
_cod_data_source_block catalyst_13
_cod_database_code 1558424
_shelx_shelxl_version_number 2018/3
_chemical_oxdiff_formula 'C49 H14 Cl10 F18 O4 Sb2'
_shelx_space_group_comment
;
The symmetry employed for this shelxl refinement is uniquely defined
by the following loop, which should always be used as a source of
symmetry information in preference to the above space-group names.
They are only intended as comments.
;
_reflns_odcompleteness_completeness 99.94
_reflns_odcompleteness_iscentric 1
_reflns_odcompleteness_theta 26.32
_olex2_refinement_description
;
1. Fixed Uiso
 At 1.2 times of:
  All C(H) groups, All C(H,H) groups
2. Restrained distances
 Cl2S-C6S = Cl1S-C6S
 1.771 with sigma of 0.01
 Cl2S-Cl1S
 2.916 with sigma of 0.03
 Cl3S-C5S = Cl4S-C5S
 1.771 with sigma of 0.01
 Cl3S-Cl4S
 2.916 with sigma of 0.03
3. Uiso/Uaniso restraints and constraints
Uanis(Cl2S) = Uanis(Cl4S)
Uanis(Cl3S) = Uanis(Cl1S)
Uanis(C6S) = Uanis(C5S)
4. Others
 Sof(Cl3S)=Sof(Cl4S)=Sof(C5S)=Sof(H5SA)=Sof(H5SB)=1-FVAR(1)
 Sof(Cl1S)=Sof(Cl2S)=Sof(C6S)=Sof(H6SA)=Sof(H6SB)=FVAR(1)
5.a Secondary CH2 refined with riding coordinates:
 C6S(H6SA,H6SB), C5S(H5SA,H5SB)
5.b Aromatic/amide H refined with riding coordinates:
 C21A(H21A), C23A(H23A), C11A(H11A), C9A(H9A), C15A(H15A), C17A(H17A),
 C9B(H9B), C11B(H11B), C23B(H23B), C21B(H21B), C17B(H17B), C15B(H15B)
;
_olex2_submission_special_instructions 'No special instructions were received'
_oxdiff_exptl_absorpt_empirical_details
;
Empirical correction (ABSPACK) includes:
- Absorption correction using spherical harmonics
- Frame scaling
;
_oxdiff_exptl_absorpt_empirical_full_max 2.564
_oxdiff_exptl_absorpt_empirical_full_min 0.702

loop_
_space_group_symop_operation_xyz
'x, y, z'
'-x, -y, -z'

loop_
_atom_site_label
_atom_site_type_symbol
_atom_site_fract_x
_atom_site_fract_y
_atom_site_fract_z
_atom_site_U_iso_or_equiv
_atom_site_adp_type
_atom_site_occupancy
_atom_site_site_symmetry_order
_atom_site_calc_flag
_atom_site_refinement_flags_posn
_atom_site_refinement_flags_adp
_atom_site_refinement_flags_occupancy
_atom_site_disorder_assembly
_atom_site_disorder_group
Sb1A Sb 0.56922(2) 0.71188(2) 0.78232(2) 0.01931(3) Uani 1 1 d . . . . .
Cl4A Cl 0.19032(5) 0.47974(4) 0.80977(3) 0.03303(11) Uani 1 1 d . . . . .
Cl3A Cl 0.13866(5) 0.52832(4) 0.98315(4) 0.03633(12) Uani 1 1 d . . . . .
Cl2A Cl 0.31073(6) 0.71101(4) 1.11043(3) 0.03913(13) Uani 1 1 d . . . . .
Cl1A Cl 0.52102(5) 0.85200(4) 1.05926(3) 0.03237(10) Uani 1 1 d . . . . .
F20A F 0.85618(12) 0.80454(10) 0.76410(8) 0.0331(3) Uani 1 1 d . . . . .
F22A F 0.87581(14) 1.14012(10) 0.82284(10) 0.0444(4) Uani 1 1 d . . . . .
F24A F 0.50896(11) 0.91299(10) 0.81432(9) 0.0331(3) Uani 1 1 d . . . . .
F12A F 0.29883(13) 0.72015(12) 0.71277(8) 0.0398(3) Uani 1 1 d . . . . .
F10A F 0.28056(14) 0.62402(13) 0.43997(8) 0.0461(4) Uani 1 1 d . . . . .
F8A F 0.64221(12) 0.65837(12) 0.61266(8) 0.0397(3) Uani 1 1 d . . . . .
F14A F 0.55172(11) 0.49583(9) 0.68155(7) 0.0297(2) Uani 1 1 d . . . . .
F18A F 0.82073(12) 0.73422(9) 0.89401(7) 0.0316(3) Uani 1 1 d . . . . .
F16A F 0.89138(13) 0.42400(11) 0.80809(10) 0.0406(3) Uani 1 1 d . . . . .
O2A O 0.41845(13) 0.61221(10) 0.79215(8) 0.0253(3) Uani 1 1 d . . . . .
O1A O 0.55491(12) 0.76959(10) 0.89470(8) 0.0236(3) Uani 1 1 d . . . . .
C6A C 0.38735(16) 0.63221(14) 0.86331(11) 0.0209(3) Uani 1 1 d . . . . .
C5A C 0.28594(16) 0.57641(14) 0.88225(11) 0.0232(3) Uani 1 1 d . . . . .
C4A C 0.26206(17) 0.60077(15) 0.95906(12) 0.0252(4) Uani 1 1 d . . . . .
C3A C 0.33660(18) 0.68351(15) 1.01503(12) 0.0257(4) Uani 1 1 d . . . . .
C2A C 0.43414(17) 0.74383(14) 0.99401(11) 0.0229(3) Uani 1 1 d . . . . .
C1A C 0.46136(16) 0.71670(13) 0.91917(11) 0.0208(3) Uani 1 1 d . . . . .
C19A C 0.68090(17) 0.85487(14) 0.79306(11) 0.0218(3) Uani 1 1 d . . . . .
C20A C 0.80207(17) 0.87831(14) 0.78457(11) 0.0241(3) Uani 1 1 d . . . . .
C21A C 0.87050(18) 0.97307(15) 0.79455(12) 0.0274(4) Uani 1 1 d . . . . .
H21A H 0.953881 0.986934 0.789267 0.033 Uiso 1 1 calc R . . . .
C22A C 0.8119(2) 1.04659(15) 0.81256(13) 0.0300(4) Uani 1 1 d . . . . .
C23A C 0.6907(2) 1.02963(15) 0.82024(13) 0.0299(4) Uani 1 1 d . . . . .
H23A H 0.652135 1.081637 0.832162 0.036 Uiso 1 1 calc R . . . .
C24A C 0.62904(17) 0.93345(15) 0.80966(12) 0.0246(4) Uani 1 1 d . . . . .
C7A C 0.47232(17) 0.68709(14) 0.66583(11) 0.0231(3) Uani 1 1 d . . . . .
C12A C 0.35201(19) 0.69165(15) 0.65070(12) 0.0264(4) Uani 1 1 d . . . . .
C11A C 0.2846(2) 0.67065(16) 0.57583(13) 0.0308(4) Uani 1 1 d . . . . .
H11A H 0.202154 0.674032 0.567287 0.037 Uiso 1 1 calc R . . . .
C10A C 0.3436(2) 0.64444(16) 0.51401(12) 0.0310(4) Uani 1 1 d . . . . .
C9A C 0.4627(2) 0.63887(18) 0.52342(12) 0.0329(4) Uani 1 1 d . . . . .
H9A H 0.500555 0.620349 0.479464 0.039 Uiso 1 1 calc R . . . .
C8A C 0.52425(18) 0.66159(16) 0.60001(12) 0.0274(4) Uani 1 1 d . . . . .
C13A C 0.68421(17) 0.61805(14) 0.78680(11) 0.0218(3) Uani 1 1 d . . . . .
C14A C 0.65320(17) 0.52368(14) 0.73742(11) 0.0238(3) Uani 1 1 d . . . . .
C15A C 0.72042(19) 0.45665(15) 0.74319(13) 0.0280(4) Uani 1 1 d . . . . .
H15A H 0.696572 0.392075 0.709014 0.034 Uiso 1 1 calc R . . . .
C16A C 0.82386(19) 0.48776(16) 0.80088(13) 0.0291(4) Uani 1 1 d . . . . .
C17A C 0.86244(19) 0.58118(16) 0.85203(12) 0.0285(4) Uani 1 1 d . . . . .
H17A H 0.934985 0.600964 0.890727 0.034 Uiso 1 1 calc R . . . .
C18A C 0.78956(18) 0.64374(15) 0.84358(11) 0.0246(4) Uani 1 1 d . . . . .
Sb1B Sb 0.73931(2) 0.82229(2) 0.32602(2) 0.01776(3) Uani 1 1 d . . . . .
Cl1B Cl 0.29821(4) 0.80918(3) 0.31198(3) 0.02358(8) Uani 1 1 d . . . . .
Cl2B Cl 0.23001(4) 0.86953(4) 0.48062(3) 0.02626(9) Uani 1 1 d . . . . .
Cl3B Cl 0.43437(4) 0.92892(3) 0.63133(3) 0.02390(8) Uani 1 1 d . . . . .
Cl4B Cl 0.70152(4) 0.92368(4) 0.61302(3) 0.02594(9) Uani 1 1 d . . . . .
F8B F 0.99128(11) 0.77830(9) 0.29664(8) 0.0297(2) Uani 1 1 d . . . . .
F10B F 1.01355(17) 0.52790(14) 0.42087(13) 0.0595(5) Uani 1 1 d . . . . .
F12B F 0.67161(13) 0.65599(11) 0.41749(10) 0.0425(3) Uani 1 1 d . . . . .
F24B F 0.54954(12) 0.62810(9) 0.22311(8) 0.0340(3) Uani 1 1 d . . . . .
F22B F 0.64165(13) 0.59425(10) -0.03061(7) 0.0360(3) Uani 1 1 d . . . . .
F20B F 0.85933(12) 0.86762(10) 0.17352(8) 0.0355(3) Uani 1 1 d . . . . .
F18B F 0.70309(11) 0.98892(10) 0.24085(7) 0.0306(3) Uani 1 1 d . . . . .
F14B F 0.99666(10) 0.94405(9) 0.42844(7) 0.0260(2) Uani 1 1 d . . . . .
F16B F 1.02875(14) 1.25482(10) 0.38334(10) 0.0436(3) Uani 1 1 d . . . . .
O1B O 0.56188(11) 0.81593(10) 0.31838(7) 0.0212(2) Uani 1 1 d . . . . .
O2B O 0.73101(11) 0.86495(10) 0.44465(7) 0.0215(2) Uani 1 1 d . . . . .
C1B C 0.52689(15) 0.84021(13) 0.38924(10) 0.0183(3) Uani 1 1 d . . . . .
C2B C 0.40740(15) 0.84056(13) 0.39616(10) 0.0184(3) Uani 1 1 d . . . . .
C3B C 0.37771(15) 0.86799(13) 0.47155(11) 0.0192(3) Uani 1 1 d . . . . .
C4B C 0.46859(16) 0.89418(13) 0.53851(10) 0.0192(3) Uani 1 1 d . . . . .
C5B C 0.58848(15) 0.89296(13) 0.53100(10) 0.0183(3) Uani 1 1 d . . . . .
C6B C 0.61808(15) 0.86694(13) 0.45671(10) 0.0182(3) Uani 1 1 d . . . . .
C7B C 0.83150(16) 0.72209(13) 0.35881(11) 0.0212(3) Uani 1 1 d . . . . .
C8B C 0.94377(17) 0.71702(14) 0.33858(11) 0.0222(3) Uani 1 1 d . . . . .
C9B C 1.00829(19) 0.65393(16) 0.35886(13) 0.0290(4) Uani 1 1 d . . . . .
H9B H 1.085950 0.653332 0.345122 0.035 Uiso 1 1 calc R . . . .
C10B C 0.9539(2) 0.59152(17) 0.40030(15) 0.0357(5) Uani 1 1 d . . . . .
C11B C 0.8416(2) 0.59058(17) 0.42217(16) 0.0374(5) Uani 1 1 d . . . . .
H11B H 0.806568 0.546840 0.450941 0.045 Uiso 1 1 calc R . . . .
C12B C 0.78333(18) 0.65646(16) 0.39998(13) 0.0282(4) Uani 1 1 d . . . . .
C19B C 0.70163(16) 0.75294(13) 0.20237(10) 0.0209(3) Uani 1 1 d . . . . .
C24B C 0.61354(17) 0.66436(14) 0.17247(11) 0.0240(3) Uani 1 1 d . . . . .
C23B C 0.58937(18) 0.60970(15) 0.09484(12) 0.0275(4) Uani 1 1 d . . . . .
H23B H 0.526307 0.550416 0.076175 0.033 Uiso 1 1 calc R . . . .
C22B C 0.66157(19) 0.64576(15) 0.04599(11) 0.0266(4) Uani 1 1 d . . . . .
C21B C 0.75354(19) 0.73193(16) 0.07035(11) 0.0279(4) Uani 1 1 d . . . . .
H21B H 0.802368 0.754811 0.035241 0.034 Uiso 1 1 calc R . . . .
C20B C 0.77039(17) 0.78290(14) 0.14874(11) 0.0239(3) Uani 1 1 d . . . . .
C13B C 0.84651(15) 0.96374(13) 0.33593(10) 0.0191(3) Uani 1 1 d . . . . .
C18B C 0.80666(17) 1.02592(15) 0.29553(11) 0.0233(3) Uani 1 1 d . . . . .
C17B C 0.86688(19) 1.12389(16) 0.30928(13) 0.0286(4) Uani 1 1 d . . . . .
H17B H 0.838238 1.165043 0.280524 0.034 Uiso 1 1 calc R . . . .
C16B C 0.9706(2) 1.15872(15) 0.36686(13) 0.0296(4) Uani 1 1 d . . . . .
C15B C 1.01764(17) 1.10154(14) 0.40875(12) 0.0252(4) Uani 1 1 d . . . . .
H15B H 1.090045 1.127693 0.447628 0.030 Uiso 1 1 calc R . . . .
C14B C 0.95370(16) 1.00419(13) 0.39107(11) 0.0208(3) Uani 1 1 d . . . . .
Cl1S Cl 0.8431(3) 0.0053(2) 0.02801(19) 0.1682(12) Uani 0.818(2) 1 d D . P A 2
Cl2S Cl 0.83616(19) 0.20512(16) 0.11691(11) 0.1098(6) Uani 0.818(2) 1 d D . P A 2
C6S C 0.7614(7) 0.0889(6) 0.0481(6) 0.172(5) Uani 0.818(2) 1 d D . P A 2
H6SA H 0.689418 0.058704 0.068308 0.206 Uiso 0.818(2) 1 calc R . P A 2
H6SB H 0.730635 0.101685 -0.002417 0.206 Uiso 0.818(2) 1 calc R . P A 2
Cl3S Cl 0.9174(14) 0.0632(10) 0.0248(9) 0.1682(12) Uani 0.182(2) 1 d D . P A 1
Cl4S Cl 0.7391(9) 0.1251(8) 0.1046(5) 0.1098(6) Uani 0.182(2) 1 d D . P A 1
C5S C 0.854(3) 0.1640(17) 0.049(2) 0.172(5) Uani 0.182(2) 1 d D . P A 1
H5SA H 0.816563 0.178217 0.000547 0.206 Uiso 0.182(2) 1 calc R . P A 1
H5SB H 0.916303 0.223443 0.081054 0.206 Uiso 0.182(2) 1 calc R . P A 1

loop_
_atom_site_aniso_label
_atom_site_aniso_U_11
_atom_site_aniso_U_22
_atom_site_aniso_U_33
_atom_site_aniso_U_23
_atom_site_aniso_U_13
_atom_site_aniso_U_12
Sb1A 0.02022(6) 0.02005(6) 0.01713(5) 0.00465(4) 0.00605(4) 0.00291(4)
Cl4A 0.0247(2) 0.0334(2) 0.0315(2) 0.00306(19) 0.00368(18) -0.00527(18)
Cl3A 0.0292(2) 0.0413(3) 0.0409(3) 0.0163(2) 0.0182(2) 0.0019(2)
Cl2A 0.0528(3) 0.0380(3) 0.0284(2) 0.0074(2) 0.0250(2) 0.0072(2)
Cl1A 0.0363(2) 0.0299(2) 0.0242(2) -0.00157(18) 0.00945(18) 0.00166(19)
F20A 0.0302(6) 0.0310(6) 0.0440(7) 0.0129(6) 0.0191(5) 0.0102(5)
F22A 0.0408(8) 0.0246(6) 0.0618(10) 0.0105(6) 0.0112(7) -0.0037(5)
F24A 0.0259(6) 0.0348(7) 0.0447(7) 0.0163(6) 0.0146(5) 0.0102(5)
F12A 0.0399(7) 0.0547(9) 0.0328(7) 0.0092(6) 0.0130(6) 0.0272(7)
F10A 0.0451(8) 0.0599(10) 0.0251(6) 0.0108(6) -0.0060(6) 0.0044(7)
F8A 0.0254(6) 0.0664(10) 0.0314(7) 0.0194(7) 0.0111(5) 0.0104(6)
F14A 0.0282(6) 0.0270(6) 0.0280(6) 0.0025(5) -0.0006(5) 0.0032(5)
F18A 0.0351(6) 0.0302(6) 0.0231(6) 0.0012(5) 0.0010(5) 0.0036(5)
F16A 0.0386(7) 0.0429(8) 0.0513(9) 0.0184(7) 0.0132(6) 0.0237(6)
O2A 0.0258(6) 0.0259(6) 0.0194(6) 0.0024(5) 0.0083(5) -0.0016(5)
O1A 0.0241(6) 0.0240(6) 0.0197(6) 0.0038(5) 0.0087(5) -0.0004(5)
C6A 0.0200(8) 0.0234(8) 0.0197(8) 0.0064(6) 0.0063(6) 0.0041(6)
C5A 0.0193(8) 0.0241(8) 0.0248(8) 0.0066(7) 0.0049(6) 0.0022(6)
C4A 0.0219(8) 0.0278(9) 0.0293(9) 0.0116(7) 0.0117(7) 0.0053(7)
C3A 0.0287(9) 0.0282(9) 0.0228(8) 0.0076(7) 0.0117(7) 0.0082(7)
C2A 0.0245(8) 0.0241(8) 0.0197(8) 0.0047(6) 0.0061(6) 0.0057(7)
C1A 0.0205(8) 0.0228(8) 0.0196(7) 0.0063(6) 0.0066(6) 0.0043(6)
C19A 0.0236(8) 0.0226(8) 0.0191(7) 0.0073(6) 0.0066(6) 0.0024(6)
C20A 0.0244(8) 0.0263(9) 0.0229(8) 0.0083(7) 0.0083(7) 0.0052(7)
C21A 0.0230(8) 0.0290(9) 0.0288(9) 0.0097(8) 0.0071(7) 0.0000(7)
C22A 0.0342(10) 0.0217(9) 0.0307(10) 0.0081(7) 0.0062(8) -0.0009(7)
C23A 0.0349(10) 0.0232(9) 0.0337(10) 0.0089(8) 0.0113(8) 0.0079(8)
C24A 0.0231(8) 0.0274(9) 0.0251(9) 0.0098(7) 0.0087(7) 0.0047(7)
C7A 0.0253(8) 0.0236(8) 0.0203(8) 0.0075(6) 0.0051(6) 0.0038(7)
C12A 0.0292(9) 0.0260(9) 0.0252(9) 0.0067(7) 0.0069(7) 0.0085(7)
C11A 0.0277(9) 0.0306(10) 0.0334(10) 0.0116(8) 0.0005(8) 0.0057(8)
C10A 0.0349(11) 0.0308(10) 0.0231(9) 0.0102(8) -0.0014(8) 0.0005(8)
C9A 0.0332(10) 0.0428(12) 0.0220(9) 0.0113(8) 0.0087(8) 0.0037(9)
C8A 0.0237(9) 0.0352(10) 0.0239(9) 0.0118(8) 0.0073(7) 0.0026(7)
C13A 0.0242(8) 0.0228(8) 0.0196(8) 0.0072(6) 0.0069(6) 0.0054(6)
C14A 0.0235(8) 0.0239(8) 0.0234(8) 0.0064(7) 0.0061(7) 0.0037(7)
C15A 0.0314(10) 0.0244(9) 0.0305(10) 0.0070(7) 0.0112(8) 0.0087(7)
C16A 0.0288(10) 0.0333(10) 0.0331(10) 0.0153(8) 0.0135(8) 0.0132(8)
C17A 0.0253(9) 0.0363(11) 0.0256(9) 0.0107(8) 0.0050(7) 0.0087(8)
C18A 0.0262(9) 0.0272(9) 0.0197(8) 0.0056(7) 0.0072(7) 0.0045(7)
Sb1B 0.01451(5) 0.02210(6) 0.01455(5) 0.00205(4) 0.00403(4) 0.00251(4)
Cl1B 0.01787(18) 0.0285(2) 0.02209(19) 0.00400(16) 0.00128(14) 0.00546(15)
Cl2B 0.01759(18) 0.0336(2) 0.0292(2) 0.00706(18) 0.00911(16) 0.00855(16)
Cl3B 0.0256(2) 0.0282(2) 0.02027(18) 0.00601(16) 0.01143(15) 0.00827(16)
Cl4B 0.02150(19) 0.0390(2) 0.01622(17) 0.00522(17) 0.00348(14) 0.00776(17)
F8B 0.0269(6) 0.0342(6) 0.0338(6) 0.0143(5) 0.0159(5) 0.0087(5)
F10B 0.0581(10) 0.0526(10) 0.0875(14) 0.0412(10) 0.0155(9) 0.0300(8)
F12B 0.0318(7) 0.0434(8) 0.0596(9) 0.0227(7) 0.0269(7) 0.0052(6)
F24B 0.0386(7) 0.0293(6) 0.0283(6) 0.0053(5) 0.0150(5) -0.0051(5)
F22B 0.0417(7) 0.0388(7) 0.0173(5) -0.0043(5) 0.0042(5) 0.0023(6)
F20B 0.0322(6) 0.0348(7) 0.0267(6) -0.0025(5) 0.0130(5) -0.0106(5)
F18B 0.0258(6) 0.0407(7) 0.0249(6) 0.0085(5) -0.0006(5) 0.0105(5)
F14B 0.0254(5) 0.0277(6) 0.0229(5) 0.0045(4) -0.0013(4) 0.0083(4)
F16B 0.0495(8) 0.0230(6) 0.0522(9) 0.0078(6) 0.0105(7) -0.0016(6)
O1B 0.0153(5) 0.0305(7) 0.0152(5) 0.0017(5) 0.0036(4) 0.0045(5)
O2B 0.0150(5) 0.0329(7) 0.0147(5) 0.0024(5) 0.0045(4) 0.0054(5)
C1B 0.0173(7) 0.0201(7) 0.0165(7) 0.0029(6) 0.0050(6) 0.0037(6)
C2B 0.0160(7) 0.0187(7) 0.0198(7) 0.0047(6) 0.0027(6) 0.0038(6)
C3B 0.0167(7) 0.0193(7) 0.0230(8) 0.0052(6) 0.0082(6) 0.0053(6)
C4B 0.0219(8) 0.0193(7) 0.0178(7) 0.0052(6) 0.0079(6) 0.0053(6)
C5B 0.0173(7) 0.0205(7) 0.0168(7) 0.0050(6) 0.0041(6) 0.0037(6)
C6B 0.0160(7) 0.0201(7) 0.0178(7) 0.0040(6) 0.0043(6) 0.0035(6)
C7B 0.0193(7) 0.0223(8) 0.0198(8) 0.0029(6) 0.0040(6) 0.0032(6)
C8B 0.0215(8) 0.0229(8) 0.0201(8) 0.0034(6) 0.0051(6) 0.0033(6)
C9B 0.0238(9) 0.0298(10) 0.0339(10) 0.0071(8) 0.0053(8) 0.0091(7)
C10B 0.0392(12) 0.0299(10) 0.0418(12) 0.0145(9) 0.0048(10) 0.0126(9)
C11B 0.0439(13) 0.0309(11) 0.0433(13) 0.0194(10) 0.0148(10) 0.0082(9)
C12B 0.0240(9) 0.0292(9) 0.0306(10) 0.0073(8) 0.0099(7) 0.0028(7)
C19B 0.0203(8) 0.0229(8) 0.0159(7) 0.0013(6) 0.0039(6) 0.0020(6)
C24B 0.0228(8) 0.0252(8) 0.0212(8) 0.0040(7) 0.0062(6) 0.0015(7)
C23B 0.0265(9) 0.0263(9) 0.0224(8) -0.0002(7) 0.0027(7) -0.0005(7)
C22B 0.0293(9) 0.0290(9) 0.0165(8) -0.0005(7) 0.0024(7) 0.0050(7)
C21B 0.0290(9) 0.0316(10) 0.0181(8) 0.0019(7) 0.0073(7) 0.0007(8)
C20B 0.0209(8) 0.0263(9) 0.0190(8) 0.0013(7) 0.0051(6) -0.0010(6)
C13B 0.0177(7) 0.0211(8) 0.0172(7) 0.0023(6) 0.0052(6) 0.0039(6)
C18B 0.0206(8) 0.0296(9) 0.0206(8) 0.0057(7) 0.0052(6) 0.0084(7)
C17B 0.0320(10) 0.0284(9) 0.0297(10) 0.0107(8) 0.0097(8) 0.0108(8)
C16B 0.0305(10) 0.0228(9) 0.0338(10) 0.0040(8) 0.0130(8) 0.0032(7)
C15B 0.0203(8) 0.0248(9) 0.0255(9) 0.0000(7) 0.0053(7) 0.0019(6)
C14B 0.0190(7) 0.0231(8) 0.0192(7) 0.0023(6) 0.0045(6) 0.0056(6)
Cl1S 0.213(3) 0.124(2) 0.173(2) 0.0651(19) -0.002(2) 0.050(2)
Cl2S 0.1274(14) 0.1337(15) 0.0984(11) 0.0612(11) 0.0227(10) 0.0621(12)
C6S 0.106(6) 0.272(14) 0.117(6) -0.012(8) -0.011(5) 0.088(8)
Cl3S 0.213(3) 0.124(2) 0.173(2) 0.0651(19) -0.002(2) 0.050(2)
Cl4S 0.1274(14) 0.1337(15) 0.0984(11) 0.0612(11) 0.0227(10) 0.0621(12)
C5S 0.106(6) 0.272(14) 0.117(6) -0.012(8) -0.011(5) 0.088(8)

loop_
_atom_type_symbol
_atom_type_description
_atom_type_scat_dispersion_real
_atom_type_scat_dispersion_imag
_atom_type_scat_source
C C 0.0033 0.0016 'International Tables Vol C Tables 4.2.6.8 and 6.1.1.4'
H H 0.0000 0.0000 'International Tables Vol C Tables 4.2.6.8 and 6.1.1.4'
Cl Cl 0.1484 0.1585 'International Tables Vol C Tables 4.2.6.8 and 6.1.1.4'
F F 0.0171 0.0103 'International Tables Vol C Tables 4.2.6.8 and 6.1.1.4'
O O 0.0106 0.0060 'International Tables Vol C Tables 4.2.6.8 and 6.1.1.4'
Sb Sb -0.5866 1.5461 'International Tables Vol C Tables 4.2.6.8 and 6.1.1.4'

loop_
_exptl_crystal_face_index_h
_exptl_crystal_face_index_k
_exptl_crystal_face_index_l
_exptl_crystal_face_perp_dist
1 -1 0 0.0572
-1 1 0 0.0646
0 0 1 0.0971
0 0 -1 0.1084
0 1 0 0.0248
0 -1 0 0.0358

loop_
_geom_angle_atom_site_label_1
_geom_angle_atom_site_label_2
_geom_angle_atom_site_label_3
_geom_angle
_geom_angle_site_symmetry_1
_geom_angle_site_symmetry_3
_geom_angle_publ_flag
O2A Sb1A C19A 155.57(7) . . ?
O2A Sb1A C7A 83.34(6) . . ?
O2A Sb1A C13A 94.33(7) . . ?
O1A Sb1A O2A 79.74(5) . . ?
O1A Sb1A C19A 83.87(6) . . ?
O1A Sb1A C7A 139.03(7) . . ?
O1A Sb1A C13A 106.65(7) . . ?
C7A Sb1A C19A 97.67(7) . . ?
C13A Sb1A C19A 107.71(7) . . ?
C13A Sb1A C7A 111.63(7) . . ?
C6A O2A Sb1A 113.48(11) . . ?
C1A O1A Sb1A 113.87(11) . . ?
O2A C6A C5A 123.29(17) . . ?
O2A C6A C1A 116.46(16) . . ?
C5A C6A C1A 120.20(17) . . ?
C6A C5A Cl4A 118.81(15) . . ?
C6A C5A C4A 119.60(17) . . ?
C4A C5A Cl4A 121.58(14) . . ?
C5A C4A Cl3A 119.31(15) . . ?
C3A C4A Cl3A 120.47(15) . . ?
C3A C4A C5A 120.21(17) . . ?
C4A C3A Cl2A 120.25(15) . . ?
C4A C3A C2A 119.97(17) . . ?
C2A C3A Cl2A 119.77(15) . . ?
C3A C2A Cl1A 121.32(14) . . ?
C1A C2A Cl1A 119.11(15) . . ?
C1A C2A C3A 119.57(17) . . ?
O1A C1A C6A 116.43(16) . . ?
O1A C1A C2A 123.34(17) . . ?
C2A C1A C6A 120.19(17) . . ?
C20A C19A Sb1A 126.49(14) . . ?
C20A C19A C24A 115.57(17) . . ?
C24A C19A Sb1A 117.94(13) . . ?
F20A C20A C19A 118.55(17) . . ?
F20A C20A C21A 117.83(17) . . ?
C21A C20A C19A 123.61(19) . . ?
C20A C21A H21A 121.7 . . ?
C22A C21A C20A 116.66(18) . . ?
C22A C21A H21A 121.7 . . ?
F22A C22A C21A 118.38(19) . . ?
F22A C22A C23A 118.1(2) . . ?
C21A C22A C23A 123.55(19) . . ?
C22A C23A H23A 121.9 . . ?
C24A C23A C22A 116.21(19) . . ?
C24A C23A H23A 121.9 . . ?
F24A C24A C19A 117.35(17) . . ?
F24A C24A C23A 118.30(18) . . ?
C23A C24A C19A 124.35(18) . . ?
C12A C7A Sb1A 122.38(14) . . ?
C8A C7A Sb1A 121.82(14) . . ?
C8A C7A C12A 115.75(18) . . ?
F12A C12A C7A 118.09(18) . . ?
F12A C12A C11A 118.14(19) . . ?
C11A C12A C7A 123.76(19) . . ?
C12A C11A H11A 121.9 . . ?
C12A C11A C10A 116.2(2) . . ?
C10A C11A H11A 121.9 . . ?
F10A C10A C11A 117.7(2) . . ?
F10A C10A C9A 118.3(2) . . ?
C9A C10A C11A 124.0(2) . . ?
C10A C9A H9A 121.8 . . ?
C10A C9A C8A 116.4(2) . . ?
C8A C9A H9A 121.8 . . ?
F8A C8A C7A 117.29(18) . . ?
F8A C8A C9A 118.82(18) . . ?
C9A C8A C7A 123.88(19) . . ?
C14A C13A Sb1A 121.38(14) . . ?
C14A C13A C18A 116.47(18) . . ?
C18A C13A Sb1A 121.92(14) . . ?
F14A C14A C13A 118.37(17) . . ?
F14A C14A C15A 118.37(17) . . ?
C15A C14A C13A 123.26(19) . . ?
C14A C15A H15A 121.6 . . ?
C16A C15A C14A 116.79(19) . . ?
C16A C15A H15A 121.6 . . ?
F16A C16A C15A 118.2(2) . . ?
F16A C16A C17A 118.0(2) . . ?
C15A C16A C17A 123.73(19) . . ?
C16A C17A H17A 121.9 . . ?
C18A C17A C16A 116.22(19) . . ?
C18A C17A H17A 121.9 . . ?
F18A C18A C13A 118.04(18) . . ?
F18A C18A C17A 118.44(18) . . ?
C17A C18A C13A 123.51(19) . . ?
O1B Sb1B O2B 80.02(5) . . ?
O1B Sb1B C7B 127.80(6) . . ?
O1B Sb1B C19B 87.73(6) . . ?
O1B Sb1B C13B 112.77(6) . . ?
O2B Sb1B C7B 84.92(6) . . ?
O2B Sb1B C19B 164.72(6) . . ?
O2B Sb1B C13B 88.98(6) . . ?
C7B Sb1B C19B 95.60(7) . . ?
C13B Sb1B C7B 116.61(7) . . ?
C13B Sb1B C19B 104.27(7) . . ?
C1B O1B Sb1B 114.07(10) . . ?
C6B O2B Sb1B 112.46(10) . . ?
O1B C1B C2B 122.64(15) . . ?
O1B C1B C6B 116.87(15) . . ?
C2B C1B C6B 120.49(15) . . ?
C1B C2B Cl1B 119.24(13) . . ?
C1B C2B C3B 119.69(16) . . ?
C3B C2B Cl1B 121.07(13) . . ?
C2B C3B Cl2B 119.98(14) . . ?
C4B C3B Cl2B 120.38(13) . . ?
C4B C3B C2B 119.64(15) . . ?
C3B C4B Cl3B 120.36(13) . . ?
C3B C4B C5B 120.28(15) . . ?
C5B C4B Cl3B 119.36(13) . . ?
C4B C5B Cl4B 120.94(13) . . ?
C6B C5B Cl4B 118.94(13) . . ?
C6B C5B C4B 120.12(16) . . ?
O2B C6B C1B 116.58(15) . . ?
O2B C6B C5B 123.65(15) . . ?
C5B C6B C1B 119.78(15) . . ?
C8B C7B Sb1B 121.48(14) . . ?
C12B C7B Sb1B 122.56(14) . . ?
C12B C7B C8B 115.95(18) . . ?
F8B C8B C7B 117.20(17) . . ?
F8B C8B C9B 118.82(17) . . ?
C9B C8B C7B 123.98(19) . . ?
C8B C9B H9B 121.9 . . ?
C8B C9B C10B 116.19(19) . . ?
C10B C9B H9B 121.9 . . ?
F10B C10B C9B 118.2(2) . . ?
F10B C10B C11B 118.0(2) . . ?
C9B C10B C11B 123.8(2) . . ?
C10B C11B H11B 121.8 . . ?
C12B C11B C10B 116.3(2) . . ?
C12B C11B H11B 121.8 . . ?
F12B C12B C7B 117.71(19) . . ?
F12B C12B C11B 118.5(2) . . ?
C11B C12B C7B 123.72(19) . . ?
C24B C19B Sb1B 119.85(13) . . ?
C20B C19B Sb1B 124.50(13) . . ?
C20B C19B C24B 115.08(16) . . ?
F24B C24B C19B 117.78(16) . . ?
F24B C24B C23B 117.84(17) . . ?
C23B C24B C19B 124.36(18) . . ?
C24B C23B H23B 121.9 . . ?
C22B C23B C24B 116.27(18) . . ?
C22B C23B H23B 121.9 . . ?
F22B C22B C23B 118.35(18) . . ?
F22B C22B C21B 117.79(18) . . ?
C23B C22B C21B 123.86(17) . . ?
C22B C21B H21B 121.9 . . ?
C22B C21B C20B 116.10(18) . . ?
C20B C21B H21B 121.9 . . ?
F20B C20B C19B 118.75(16) . . ?
F20B C20B C21B 116.97(17) . . ?
C21B C20B C19B 124.28(17) . . ?
C18B C13B Sb1B 121.90(13) . . ?
C18B C13B C14B 116.39(17) . . ?
C14B C13B Sb1B 121.19(13) . . ?
F18B C18B C13B 118.10(17) . . ?
F18B C18B C17B 118.70(18) . . ?
C17B C18B C13B 123.19(18) . . ?
C18B C17B H17B 121.7 . . ?
C16B C17B C18B 116.52(19) . . ?
C16B C17B H17B 121.7 . . ?
F16B C16B C17B 117.7(2) . . ?
F16B C16B C15B 118.3(2) . . ?
C15B C16B C17B 123.98(19) . . ?
C16B C15B H15B 121.9 . . ?
C16B C15B C14B 116.26(18) . . ?
C14B C15B H15B 121.9 . . ?
F14B C14B C13B 117.30(16) . . ?
F14B C14B C15B 119.09(16) . . ?
C15B C14B C13B 123.60(18) . . ?
Cl1S C6S Cl2S 118.0(4) . . ?
Cl1S C6S H6SA 107.8 . . ?
Cl1S C6S H6SB 107.8 . . ?
Cl2S C6S H6SA 107.8 . . ?
Cl2S C6S H6SB 107.8 . . ?
H6SA C6S H6SB 107.1 . . ?
Cl3S C5S Cl4S 104.0(10) . . ?
Cl3S C5S H5SA 110.9 . . ?
Cl3S C5S H5SB 110.9 . . ?
Cl4S C5S H5SA 110.9 . . ?
Cl4S C5S H5SB 110.9 . . ?
H5SA C5S H5SB 109.0 . . ?

loop_
_geom_bond_atom_site_label_1
_geom_bond_atom_site_label_2
_geom_bond_distance
_geom_bond_site_symmetry_2
_geom_bond_publ_flag
Sb1A O2A 2.0402(14) . ?
Sb1A O1A 2.0141(13) . ?
Sb1A C19A 2.1295(18) . ?
Sb1A C7A 2.1254(19) . ?
Sb1A C13A 2.0957(19) . ?
Cl4A C5A 1.7188(19) . ?
Cl3A C4A 1.7213(19) . ?
Cl2A C3A 1.7203(19) . ?
Cl1A C2A 1.724(2) . ?
F20A C20A 1.351(2) . ?
F22A C22A 1.347(2) . ?
F24A C24A 1.355(2) . ?
F12A C12A 1.347(2) . ?
F10A C10A 1.347(2) . ?
F8A C8A 1.352(2) . ?
F14A C14A 1.346(2) . ?
F18A C18A 1.349(2) . ?
F16A C16A 1.345(2) . ?
O2A C6A 1.335(2) . ?
O1A C1A 1.348(2) . ?
C6A C5A 1.382(2) . ?
C6A C1A 1.404(3) . ?
C5A C4A 1.400(3) . ?
C4A C3A 1.393(3) . ?
C3A C2A 1.400(3) . ?
C2A C1A 1.386(2) . ?
C19A C20A 1.386(3) . ?
C19A C24A 1.386(3) . ?
C20A C21A 1.379(3) . ?
C21A H21A 0.9500 . ?
C21A C22A 1.377(3) . ?
C22A C23A 1.382(3) . ?
C23A H23A 0.9500 . ?
C23A C24A 1.372(3) . ?
C7A C12A 1.387(3) . ?
C7A C8A 1.384(3) . ?
C12A C11A 1.377(3) . ?
C11A H11A 0.9500 . ?
C11A C10A 1.378(3) . ?
C10A C9A 1.373(3) . ?
C9A H9A 0.9500 . ?
C9A C8A 1.376(3) . ?
C13A C14A 1.386(3) . ?
C13A C18A 1.389(3) . ?
C14A C15A 1.378(3) . ?
C15A H15A 0.9500 . ?
C15A C16A 1.377(3) . ?
C16A C17A 1.386(3) . ?
C17A H17A 0.9500 . ?
C17A C18A 1.379(3) . ?
Sb1B O1B 1.9955(12) . ?
Sb1B O2B 2.0671(12) . ?
Sb1B C7B 2.1108(19) . ?
Sb1B C19B 2.1326(17) . ?
Sb1B C13B 2.0956(18) . ?
Cl1B C2B 1.7202(18) . ?
Cl2B C3B 1.7197(17) . ?
Cl3B C4B 1.7227(17) . ?
Cl4B C5B 1.7195(18) . ?
F8B C8B 1.347(2) . ?
F10B C10B 1.347(3) . ?
F12B C12B 1.349(2) . ?
F24B C24B 1.347(2) . ?
F22B C22B 1.353(2) . ?
F20B C20B 1.349(2) . ?
F18B C18B 1.350(2) . ?
F14B C14B 1.343(2) . ?
F16B C16B 1.348(2) . ?
O1B C1B 1.356(2) . ?
O2B C6B 1.339(2) . ?
C1B C2B 1.387(2) . ?
C1B C6B 1.401(2) . ?
C2B C3B 1.407(2) . ?
C3B C4B 1.393(3) . ?
C4B C5B 1.396(2) . ?
C5B C6B 1.386(2) . ?
C7B C8B 1.387(3) . ?
C7B C12B 1.383(3) . ?
C8B C9B 1.374(3) . ?
C9B H9B 0.9500 . ?
C9B C10B 1.379(3) . ?
C10B C11B 1.384(3) . ?
C11B H11B 0.9500 . ?
C11B C12B 1.375(3) . ?
C19B C24B 1.387(3) . ?
C19B C20B 1.386(3) . ?
C24B C23B 1.379(3) . ?
C23B H23B 0.9500 . ?
C23B C22B 1.374(3) . ?
C22B C21B 1.381(3) . ?
C21B H21B 0.9500 . ?
C21B C20B 1.381(3) . ?
C13B C18B 1.385(3) . ?
C13B C14B 1.386(2) . ?
C18B C17B 1.382(3) . ?
C17B H17B 0.9500 . ?
C17B C16B 1.378(3) . ?
C16B C15B 1.378(3) . ?
C15B H15B 0.9500 . ?
C15B C14B 1.379(3) . ?
Cl1S C6S 1.689(7) . ?
Cl2S C6S 1.793(7) . ?
C6S H6SA 0.9900 . ?
C6S H6SB 0.9900 . ?
Cl3S C5S 1.763(10) . ?
Cl4S C5S 1.801(10) . ?
C5S H5SA 0.9900 . ?
C5S H5SB 0.9900 . ?

loop_
_geom_torsion_atom_site_label_1
_geom_torsion_atom_site_label_2
_geom_torsion_atom_site_label_3
_geom_torsion_atom_site_label_4
_geom_torsion
_geom_torsion_site_symmetry_1
_geom_torsion_site_symmetry_2
_geom_torsion_site_symmetry_3
_geom_torsion_site_symmetry_4
_geom_torsion_publ_flag
Sb1A O2A C6A C5A 177.74(15) . . . . ?
Sb1A O2A C6A C1A 0.0(2) . . . . ?
Sb1A O1A C1A C6A -1.5(2) . . . . ?
Sb1A O1A C1A C2A -179.17(15) . . . . ?
Sb1A C19A C20A F20A 3.1(3) . . . . ?
Sb1A C19A C20A C21A -178.05(15) . . . . ?
Sb1A C19A C24A F24A -2.9(2) . . . . ?
Sb1A C19A C24A C23A 178.22(17) . . . . ?
Sb1A C7A C12A F12A 5.1(3) . . . . ?
Sb1A C7A C12A C11A -176.26(16) . . . . ?
Sb1A C7A C8A F8A -3.7(3) . . . . ?
Sb1A C7A C8A C9A 175.79(18) . . . . ?
Sb1A C13A C14A F14A 5.4(2) . . . . ?
Sb1A C13A C14A C15A -173.93(15) . . . . ?
Sb1A C13A C18A F18A -3.7(2) . . . . ?
Sb1A C13A C18A C17A 174.99(15) . . . . ?
Cl4A C5A C4A Cl3A 3.6(2) . . . . ?
Cl4A C5A C4A C3A -175.59(16) . . . . ?
Cl3A C4A C3A Cl2A 3.2(3) . . . . ?
Cl3A C4A C3A C2A -177.76(16) . . . . ?
Cl2A C3A C2A Cl1A -6.1(2) . . . . ?
Cl2A C3A C2A C1A 174.25(15) . . . . ?
Cl1A C2A C1A O1A 1.6(3) . . . . ?
Cl1A C2A C1A C6A -176.00(15) . . . . ?
F20A C20A C21A C22A 177.69(18) . . . . ?
F22A C22A C23A C24A -179.7(2) . . . . ?
F12A C12A C11A C10A 178.24(19) . . . . ?
F10A C10A C9A C8A 179.2(2) . . . . ?
F14A C14A C15A C16A 179.83(18) . . . . ?
F16A C16A C17A C18A -178.92(18) . . . . ?
O2A C6A C5A Cl4A -3.2(3) . . . . ?
O2A C6A C5A C4A 178.02(18) . . . . ?
O2A C6A C1A O1A 1.0(3) . . . . ?
O2A C6A C1A C2A 178.77(18) . . . . ?
C6A C5A C4A Cl3A -177.68(15) . . . . ?
C6A C5A C4A C3A 3.1(3) . . . . ?
C5A C6A C1A O1A -176.83(17) . . . . ?
C5A C6A C1A C2A 0.9(3) . . . . ?
C5A C4A C3A Cl2A -177.60(16) . . . . ?
C5A C4A C3A C2A 1.4(3) . . . . ?
C4A C3A C2A Cl1A 174.82(16) . . . . ?
C4A C3A C2A C1A -4.8(3) . . . . ?
C3A C2A C1A O1A -178.77(18) . . . . ?
C3A C2A C1A C6A 3.6(3) . . . . ?
C1A C6A C5A Cl4A 174.44(15) . . . . ?
C1A C6A C5A C4A -4.3(3) . . . . ?
C19A C20A C21A C22A -1.2(3) . . . . ?
C20A C19A C24A F24A 176.66(17) . . . . ?
C20A C19A C24A C23A -2.2(3) . . . . ?
C20A C21A C22A F22A 179.92(19) . . . . ?
C20A C21A C22A C23A -0.5(3) . . . . ?
C21A C22A C23A C24A 0.7(3) . . . . ?
C22A C23A C24A F24A -178.09(19) . . . . ?
C22A C23A C24A C19A 0.7(3) . . . . ?
C24A C19A C20A F20A -176.45(17) . . . . ?
C24A C19A C20A C21A 2.4(3) . . . . ?
C7A C12A C11A C10A -0.4(3) . . . . ?
C12A C7A C8A F8A 178.71(18) . . . . ?
C12A C7A C8A C9A -1.8(3) . . . . ?
C12A C11A C10A F10A -179.59(19) . . . . ?
C12A C11A C10A C9A -0.2(3) . . . . ?
C11A C10A C9A C8A -0.2(4) . . . . ?
C10A C9A C8A F8A -179.3(2) . . . . ?
C10A C9A C8A C7A 1.3(3) . . . . ?
C8A C7A C12A F12A -177.27(18) . . . . ?
C8A C7A C12A C11A 1.3(3) . . . . ?
C13A C14A C15A C16A -0.8(3) . . . . ?
C14A C13A C18A F18A -178.30(16) . . . . ?
C14A C13A C18A C17A 0.4(3) . . . . ?
C14A C15A C16A F16A 179.91(18) . . . . ?
C14A C15A C16A C17A -0.1(3) . . . . ?
C15A C16A C17A C18A 1.1(3) . . . . ?
C16A C17A C18A F18A 177.48(18) . . . . ?
C16A C17A C18A C13A -1.2(3) . . . . ?
C18A C13A C14A F14A 180.00(16) . . . . ?
C18A C13A C14A C15A 0.7(3) . . . . ?
Sb1B O1B C1B C2B 179.74(14) . . . . ?
Sb1B O1B C1B C6B 0.7(2) . . . . ?
Sb1B O2B C6B C1B 0.3(2) . . . . ?
Sb1B O2B C6B C5B 179.87(14) . . . . ?
Sb1B C7B C8B F8B -0.4(2) . . . . ?
Sb1B C7B C8B C9B 179.44(15) . . . . ?
Sb1B C7B C12B F12B 1.7(3) . . . . ?
Sb1B C7B C12B C11B -179.87(18) . . . . ?
Sb1B C19B C24B F24B 3.8(2) . . . . ?
Sb1B C19B C24B C23B -174.42(16) . . . . ?
Sb1B C19B C20B F20B -7.7(3) . . . . ?
Sb1B C19B C20B C21B 172.90(17) . . . . ?
Sb1B C13B C18B F18B -8.7(2) . . . . ?
Sb1B C13B C18B C17B 170.45(15) . . . . ?
Sb1B C13B C14B F14B 10.9(2) . . . . ?
Sb1B C13B C14B C15B -169.52(14) . . . . ?
Cl1B C2B C3B Cl2B 0.5(2) . . . . ?
Cl1B C2B C3B C4B -179.19(14) . . . . ?
Cl2B C3B C4B Cl3B -0.2(2) . . . . ?
Cl2B C3B C4B C5B -179.94(14) . . . . ?
Cl3B C4B C5B Cl4B 1.1(2) . . . . ?
Cl3B C4B C5B C6B -178.81(14) . . . . ?
Cl4B C5B C6B O2B -0.6(3) . . . . ?
Cl4B C5B C6B C1B 179.01(14) . . . . ?
F8B C8B C9B C10B -178.65(19) . . . . ?
F10B C10B C11B C12B -179.9(2) . . . . ?
F24B C24B C23B C22B -176.00(19) . . . . ?
F22B C22B C21B C20B 179.43(19) . . . . ?
F18B C18B C17B C16B 178.59(17) . . . . ?
F16B C16B C15B C14B 178.67(17) . . . . ?
O1B C1B C2B Cl1B 0.0(2) . . . . ?
O1B C1B C2B C3B -179.03(16) . . . . ?
O1B C1B C6B O2B -0.7(2) . . . . ?
O1B C1B C6B C5B 179.75(16) . . . . ?
C1B C2B C3B Cl2B 179.50(14) . . . . ?
C1B C2B C3B C4B -0.2(3) . . . . ?
C2B C1B C6B O2B -179.74(16) . . . . ?
C2B C1B C6B C5B 0.7(3) . . . . ?
C2B C3B C4B Cl3B 179.49(13) . . . . ?
C2B C3B C4B C5B -0.2(3) . . . . ?
C3B C4B C5B Cl4B -179.23(14) . . . . ?
C3B C4B C5B C6B 0.9(3) . . . . ?
C4B C5B C6B O2B 179.32(17) . . . . ?
C4B C5B C6B C1B -1.1(3) . . . . ?
C6B C1B C2B Cl1B 178.98(14) . . . . ?
C6B C1B C2B C3B 0.0(3) . . . . ?
C7B C8B C9B C10B 1.5(3) . . . . ?
C8B C7B C12B F12B -176.96(18) . . . . ?
C8B C7B C12B C11B 1.4(3) . . . . ?
C8B C9B C10B F10B 179.5(2) . . . . ?
C8B C9B C10B C11B -0.6(4) . . . . ?
C9B C10B C11B C12B 0.3(4) . . . . ?
C10B C11B C12B F12B 177.7(2) . . . . ?
C10B C11B C12B C7B -0.7(4) . . . . ?
C12B C7B C8B F8B 178.27(16) . . . . ?
C12B C7B C8B C9B -1.9(3) . . . . ?
C19B C24B C23B C22B 2.2(3) . . . . ?
C24B C19B C20B F20B -178.99(18) . . . . ?
C24B C19B C20B C21B 1.6(3) . . . . ?
C24B C23B C22B F22B 179.61(19) . . . . ?
C24B C23B C22B C21B -0.5(3) . . . . ?
C23B C22B C21B C20B -0.4(3) . . . . ?
C22B C21B C20B F20B -179.58(19) . . . . ?
C22B C21B C20B C19B -0.2(3) . . . . ?
C20B C19B C24B F24B 175.53(18) . . . . ?
C20B C19B C24B C23B -2.7(3) . . . . ?
C13B C18B C17B C16B -0.5(3) . . . . ?
C18B C13B C14B F14B -177.23(15) . . . . ?
C18B C13B C14B C15B 2.4(3) . . . . ?
C18B C17B C16B F16B -177.78(18) . . . . ?
C18B C17B C16B C15B 1.7(3) . . . . ?
C17B C16B C15B C14B -0.9(3) . . . . ?
C16B C15B C14B F14B 178.29(17) . . . . ?
C16B C15B C14B C13B -1.3(3) . . . . ?
C14B C13B C18B F18B 179.46(15) . . . . ?
C14B C13B C18B C17B -1.4(3) . . . . ?

loop_
_exptl_oxdiff_crystal_face_indexfrac_h
_exptl_oxdiff_crystal_face_indexfrac_k
_exptl_oxdiff_crystal_face_indexfrac_l
_exptl_oxdiff_crystal_face_x
_exptl_oxdiff_crystal_face_y
_exptl_oxdiff_crystal_face_z
0.9990 -0.9993 -0.0010 0.0031 -0.0004 -0.0717
-0.9990 0.9993 0.0010 -0.0031 0.0004 0.0717
0.0003 -0.0005 0.9994 -0.0049 -0.0416 0.0011
-0.0003 0.0005 -0.9994 0.0049 0.0416 -0.0011
0.0005 0.9993 0.0003 0.0405 -0.0178 0.0275
-0.0005 -0.9993 -0.0003 -0.0405 0.0178 -0.0275
